data_4028163
loop_
_publ_author_name
'Concepci\'on Alonso'
'Mar\'ia Gonz\'alez'
'Mar\'ia Fuertes'
'Gloria Rubiales'
'Jose Mar\'ia Ezpeleta'
'Francisco Palacios'

_publ_contact_author_address
;
Departamento de Quimica Organica I
Facultad de Farmacia
UPV/EHU
Paseo de la Universidad, 7
01006 Vitoria-Gasteiz
Spain
;
_publ_contact_author_email francisco.palacios@ehu.es
_publ_contact_author_name 'Palacios, Francisco'
_publ_section_title
;
 Synthesis of Fluorinated \b-Aminophosphonates and \g-Lactams
;
_journal_name_full 'Journal of Organic Chemistry'
_journal_page_first 3858
_journal_page_last 3866
_journal_paper_doi 10.1021/jo400281e
_journal_volume 78
_journal_year 2013
_chemical_formula_sum 'C18 H27 F3 N O5 P'
_chemical_formula_weight 425.38
_chemical_name_systematic
; 
Ethyl 3-diethoxyphosphinyl-5,5,5-trifluoro-4-
(4-tolylamino)pentanoate
;
_space_group_crystal_system monoclinic
_space_group_IT_number 14
_space_group_name_Hall '-P 2yn'
_space_group_name_H-M_alt 'P 1 21/n 1'
_symmetry_space_group_name_Hall '-P 2yn'
_symmetry_space_group_name_H-M 'P 1 21/n 1'
_atom_sites_solution_hydrogens geom
_atom_sites_solution_primary direct
_atom_sites_solution_secondary difmap
_audit_creation_method SHELXL-97
_cell_angle_alpha 90.00
_cell_angle_beta 90.895(6)
_cell_angle_gamma 90.00
_cell_formula_units_Z 4
_cell_length_a 11.6857(6)
_cell_length_b 9.9337(4)
_cell_length_c 18.5976(12)
_cell_measurement_reflns_used 8018
_cell_measurement_temperature 100(2)
_cell_measurement_theta_max 74.0762
_cell_measurement_theta_min 2.3762
_cell_volume 2158.6(2)
_computing_cell_refinement
;
        CrysAlisPro, Agilent Technologies,
        Version 1.171.35.21 (release 20-01-2012 CrysAlis171 .NET)
        (compiled Jan 23 2012,18:06:46)
;
_computing_data_collection
;
        CrysAlisPro, Agilent Technologies,
        Version 1.171.35.21 (release 20-01-2012 CrysAlis171 .NET)
        (compiled Jan 23 2012,18:06:46)
;
_computing_data_reduction
;
        CrysAlisPro, Agilent Technologies,
        Version 1.171.35.21 (release 20-01-2012 CrysAlis171 .NET)
        (compiled Jan 23 2012,18:06:46)
;
_computing_molecular_graphics 'Ortep-3 for Windows (Farrugia, 1997)'
_computing_publication_material 'WinGX publication routines (Farrugia, 1999)'
_computing_structure_refinement 'SHELXL-97 (Sheldrick, 1997)'
_computing_structure_solution 'SHELXS-97 (Sheldrick, 1990)'
_diffrn_ambient_temperature 100(2)
_diffrn_detector_area_resol_mean 5.2012
_diffrn_measured_fraction_theta_full 0.999
_diffrn_measured_fraction_theta_max 1.000
_diffrn_measurement_device_type 'SuperNova, Single source at offset), Atlas'
_diffrn_measurement_method '\w scans'
_diffrn_radiation_monochromator graphite
_diffrn_radiation_source 'fine-focus sealed tube'
_diffrn_radiation_type CuK\a
_diffrn_radiation_wavelength 1.54184
_diffrn_reflns_av_R_equivalents 0.0263
_diffrn_reflns_av_sigmaI/netI 0.0224
_diffrn_reflns_limit_h_max 14
_diffrn_reflns_limit_h_min -14
_diffrn_reflns_limit_k_max 10
_diffrn_reflns_limit_k_min -12
_diffrn_reflns_limit_l_max 22
_diffrn_reflns_limit_l_min -22
_diffrn_reflns_number 15247
_diffrn_reflns_theta_full 69.50
_diffrn_reflns_theta_max 69.50
_diffrn_reflns_theta_min 4.44
_exptl_absorpt_coefficient_mu 1.613
_exptl_absorpt_correction_T_max 1.00000
_exptl_absorpt_correction_T_min 0.79103
_exptl_absorpt_correction_type multi-scan
_exptl_absorpt_process_details
;
CrysAlisPro, Agilent Technologies,
Version 1.171.35.21 (release 20-01-2012 CrysAlis171 .NET)
(compiled Jan 23 2012,18:06:46)
empirical absorption correction using spherical harmonics,
 implemented in SCALE3 ABSPACK scaling algorithm.
;
_exptl_crystal_colour colourless
_exptl_crystal_density_diffrn 1.309
_exptl_crystal_description prism
_exptl_crystal_F_000 896
_exptl_crystal_size_max 0.29
_exptl_crystal_size_mid 0.14
_exptl_crystal_size_min 0.05
_refine_diff_density_max 0.308
_refine_diff_density_min -0.344
_refine_diff_density_rms 0.045
_refine_ls_extinction_method none
_refine_ls_goodness_of_fit_ref 1.038
_refine_ls_hydrogen_treatment mixed
_refine_ls_matrix_type full
_refine_ls_number_parameters 312
_refine_ls_number_reflns 4041
_refine_ls_number_restraints 89
_refine_ls_restrained_S_all 1.137
_refine_ls_R_factor_all 0.0397
_refine_ls_R_factor_gt 0.0362
_refine_ls_shift/su_max 0.000
_refine_ls_shift/su_mean 0.000
_refine_ls_structure_factor_coef Fsqd
_refine_ls_weighting_details 'calc w=1/[\s^2^(Fo^2^)+(0.0492P)^2^+1.1954P] where P=(Fo^2^+2Fc^2^)/3'
_refine_ls_weighting_scheme calc
_refine_ls_wR_factor_gt 0.0940
_refine_ls_wR_factor_ref 0.0965
_reflns_number_gt 3704
_reflns_number_total 4041
_reflns_threshold_expression >2sigma(I)
_cod_data_source_file jo400281e_si_004.cif
_cod_data_source_block mg084
_cod_database_code 4028163

loop_
_symmetry_equiv_pos_as_xyz
'x, y, z'
'-x+1/2, y+1/2, -z+1/2'
'-x, -y, -z'
'x-1/2, -y-1/2, z-1/2'

loop_
_atom_site_label
_atom_site_type_symbol
_atom_site_fract_x
_atom_site_fract_y
_atom_site_fract_z
_atom_site_U_iso_or_equiv
_atom_site_adp_type
_atom_site_occupancy
_atom_site_symmetry_multiplicity
_atom_site_calc_flag
_atom_site_refinement_flags
_atom_site_disorder_assembly
_atom_site_disorder_group
P1 P 0.15269(3) 0.20509(4) 0.29956(2) 0.01614(12) Uani 1 1 d . . .
F2 F 0.08589(12) 0.37699(14) 0.06762(6) 0.0462(3) Uani 1 1 d . . .
F3 F 0.01634(10) 0.17650(16) 0.07457(6) 0.0463(3) Uani 1 1 d . . .
O4 O 0.20683(10) 0.07217(11) 0.29200(6) 0.0221(3) Uani 1 1 d . . .
F5 F 0.18093(10) 0.20840(14) 0.02739(6) 0.0403(3) Uani 1 1 d . . .
O7 O 0.23344(10) 0.31623(12) 0.33293(6) 0.0209(3) Uani 1 1 d . A .
O8 O 0.04542(10) 0.21064(12) 0.34985(6) 0.0211(3) Uani 1 1 d . . .
N9 N 0.27818(12) 0.29577(14) 0.16108(8) 0.0216(3) Uani 1 1 d . . .
H9 H 0.2780 0.3780 0.1787 0.026 Uiso 1 1 calc R . .
C11 C 0.38309(14) 0.24141(17) 0.14158(8) 0.0181(3) Uani 1 1 d . . .
C12 C 0.35799(15) 0.30655(19) 0.33318(10) 0.0246(4) Uani 1 1 d D . .
H12C H 0.3927 0.3948 0.3219 0.030 Uiso 0.394(19) 1 calc PR A 2
H12D H 0.3835 0.2398 0.2973 0.030 Uiso 0.394(19) 1 calc PR A 2
H12A H 0.379(3) 0.390(4) 0.303(2) 0.030 Uiso 0.606(19) 1 d P A 1
H12B H 0.380(3) 0.223(4) 0.310(2) 0.030 Uiso 0.606(19) 1 d P A 1
C13 C 0.05494(14) 0.41440(17) 0.22173(9) 0.0211(3) Uani 1 1 d . B .
H13A H 0.0590 0.4423 0.2728 0.025 Uiso 1 1 calc R . .
H13B H 0.1106 0.4695 0.1950 0.025 Uiso 1 1 calc R . .
C14 C 0.08915(13) 0.26557(16) 0.21622(8) 0.0171(3) Uani 1 1 d . . .
H14 H 0.0169 0.2134 0.2083 0.020 Uiso 1 1 calc R . .
C15 C 0.39594(15) 0.11345(17) 0.11151(9) 0.0216(3) Uani 1 1 d . . .
H15 H 0.3306 0.0585 0.1029 0.026 Uiso 1 1 calc R . .
C16 C 0.17017(14) 0.22737(17) 0.15444(9) 0.0194(3) Uani 1 1 d . . .
H16 H 0.1863 0.1289 0.1591 0.023 Uiso 1 1 calc R . .
C17 C 0.50446(16) 0.06639(18) 0.09411(9) 0.0239(4) Uani 1 1 d . . .
H17 H 0.5116 -0.0212 0.0741 0.029 Uiso 1 1 calc R . .
C18 C 0.05980(15) 0.18087(19) 0.42641(9) 0.0248(4) Uani 1 1 d . . .
H18A H 0.0960 0.2582 0.4515 0.030 Uiso 1 1 calc R . .
H18B H 0.1095 0.1010 0.4332 0.030 Uiso 1 1 calc R . .
C19 C 0.58879(15) 0.27072(19) 0.13507(9) 0.0236(4) Uani 1 1 d . . .
H19 H 0.6543 0.3256 0.1432 0.028 Uiso 1 1 calc R . .
C21 C 0.71940(17) 0.0914(2) 0.08514(12) 0.0387(5) Uani 1 1 d . . .
H21A H 0.7547 0.0462 0.1268 0.058 Uiso 1 1 calc R . .
H21B H 0.7677 0.1669 0.0705 0.058 Uiso 1 1 calc R . .
H21C H 0.7117 0.0273 0.0453 0.058 Uiso 1 1 calc R . .
C22 C 0.60240(15) 0.14328(19) 0.10502(9) 0.0246(4) Uani 1 1 d . . .
C23 C -0.05617(16) 0.1543(2) 0.45641(9) 0.0277(4) Uani 1 1 d . . .
H23A H -0.0886 0.0731 0.4341 0.041 Uiso 1 1 calc R . .
H23B H -0.1064 0.2312 0.4462 0.041 Uiso 1 1 calc R . .
H23C H -0.0495 0.1412 0.5085 0.041 Uiso 1 1 calc R . .
C24 C 0.48200(14) 0.31905(17) 0.15327(9) 0.0198(3) Uani 1 1 d . . .
H24 H 0.4755 0.4061 0.1740 0.024 Uiso 1 1 calc R . .
C29 C -0.2068(3) 0.7656(4) 0.1744(2) 0.0393(9) Uani 0.555(5) 1 d PDU B 2
H29A H -0.1695 0.7899 0.1294 0.059 Uiso 0.555(5) 1 calc PR B 2
H29B H -0.1675 0.8104 0.2148 0.059 Uiso 0.555(5) 1 calc PR B 2
H29C H -0.2870 0.7943 0.1724 0.059 Uiso 0.555(5) 1 calc PR B 2
C1A C -0.06307(15) 0.44215(19) 0.19267(12) 0.0316(4) Uani 1 1 d D . .
C1B C 0.11277(16) 0.2484(2) 0.08104(10) 0.0305(4) Uani 1 1 d . . .
C1C C -0.2014(4) 0.6209(5) 0.1844(4) 0.0487(11) Uani 0.555(5) 1 d PDU B 2
H1CA H -0.2490 0.5947 0.2256 0.058 Uiso 0.555(5) 1 calc PR B 2
H1CB H -0.2322 0.5753 0.1409 0.058 Uiso 0.555(5) 1 calc PR B 2
O1 O -0.1402(4) 0.3618(6) 0.1941(3) 0.0357(13) Uani 0.445(5) 1 d PDU B 1
O2 O -0.0718(3) 0.5719(4) 0.1725(2) 0.0257(9) Uani 0.445(5) 1 d PDU B 1
O3 O -0.0851(2) 0.5787(3) 0.19735(19) 0.0252(7) Uani 0.555(5) 1 d PDU B 2
O5 O -0.1308(3) 0.3582(4) 0.1689(2) 0.0239(7) Uani 0.555(5) 1 d PDU B 2
C3 C -0.2627(5) 0.6270(7) 0.2066(3) 0.0512(13) Uani 0.445(5) 1 d PDU B 1
H3A H -0.3327 0.6716 0.1895 0.077 Uiso 0.445(5) 1 calc PR B 1
H3B H -0.2271 0.6806 0.2451 0.077 Uiso 0.445(5) 1 calc PR B 1
H3C H -0.2815 0.5374 0.2250 0.077 Uiso 0.445(5) 1 calc PR B 1
C6 C -0.1836(4) 0.6141(6) 0.1476(3) 0.0362(11) Uani 0.445(5) 1 d PDU B 1
H6A H -0.2139 0.5475 0.1125 0.043 Uiso 0.445(5) 1 calc PR B 1
H6B H -0.1771 0.7017 0.1226 0.043 Uiso 0.445(5) 1 calc PR B 1
C10 C 0.3922(6) 0.2614(13) 0.4099(3) 0.032(2) Uani 0.394(19) 1 d PDU A 2
H10A H 0.3632 0.3265 0.4448 0.049 Uiso 0.394(19) 1 calc PR A 2
H10B H 0.4758 0.2566 0.4142 0.049 Uiso 0.394(19) 1 calc PR A 2
H10C H 0.3594 0.1725 0.4195 0.049 Uiso 0.394(19) 1 calc PR A 2
C7 C 0.4038(4) 0.3166(9) 0.4085(2) 0.0314(13) Uani 0.606(19) 1 d PDU A 1
H7A H 0.3745 0.3986 0.4310 0.047 Uiso 0.606(19) 1 calc PR A 1
H7B H 0.4876 0.3200 0.4078 0.047 Uiso 0.606(19) 1 calc PR A 1
H7C H 0.3795 0.2378 0.4360 0.047 Uiso 0.606(19) 1 calc PR A 1

loop_
_atom_site_aniso_label
_atom_site_aniso_U_11
_atom_site_aniso_U_22
_atom_site_aniso_U_33
_atom_site_aniso_U_23
_atom_site_aniso_U_13
_atom_site_aniso_U_12
P1 0.0161(2) 0.0176(2) 0.0148(2) 0.00055(14) 0.00276(14) 0.00146(14)
F2 0.0534(8) 0.0591(8) 0.0262(6) 0.0137(6) 0.0025(5) 0.0170(6)
F3 0.0283(6) 0.0822(10) 0.0281(6) -0.0125(6) -0.0055(5) -0.0113(6)
O4 0.0224(6) 0.0191(6) 0.0248(6) 0.0010(5) 0.0037(5) 0.0023(5)
F5 0.0381(6) 0.0666(9) 0.0164(5) -0.0031(5) 0.0061(4) 0.0024(6)
O7 0.0178(6) 0.0221(6) 0.0226(6) -0.0043(5) -0.0017(4) 0.0032(4)
O8 0.0195(6) 0.0292(6) 0.0146(5) 0.0037(4) 0.0043(4) 0.0034(5)
N9 0.0180(7) 0.0185(7) 0.0283(8) -0.0037(6) 0.0064(6) -0.0029(5)
C11 0.0194(8) 0.0202(8) 0.0147(7) 0.0025(6) 0.0047(6) -0.0006(6)
C12 0.0173(8) 0.0319(10) 0.0246(9) -0.0043(7) 0.0003(6) 0.0009(7)
C13 0.0179(8) 0.0229(8) 0.0225(8) 0.0015(6) -0.0012(6) -0.0003(6)
C14 0.0153(7) 0.0212(8) 0.0147(7) 0.0002(6) 0.0014(6) -0.0015(6)
C15 0.0251(8) 0.0206(8) 0.0193(8) -0.0003(6) 0.0059(6) -0.0043(7)
C16 0.0176(8) 0.0231(8) 0.0176(8) -0.0014(6) 0.0032(6) -0.0031(6)
C17 0.0317(9) 0.0206(8) 0.0196(8) -0.0002(6) 0.0075(7) 0.0031(7)
C18 0.0277(9) 0.0326(10) 0.0142(8) 0.0026(7) 0.0025(6) 0.0024(7)
C19 0.0191(8) 0.0303(9) 0.0214(8) -0.0010(7) 0.0023(6) -0.0020(7)
C21 0.0281(10) 0.0476(12) 0.0408(11) -0.0060(10) 0.0078(8) 0.0115(9)
C22 0.0229(9) 0.0308(9) 0.0203(8) 0.0010(7) 0.0056(6) 0.0052(7)
C23 0.0299(9) 0.0360(10) 0.0173(8) 0.0015(7) 0.0074(7) 0.0012(8)
C24 0.0209(8) 0.0213(8) 0.0172(7) -0.0009(6) 0.0024(6) -0.0014(6)
C29 0.0347(18) 0.041(2) 0.0418(19) -0.0066(16) -0.0106(15) 0.0175(15)
C1A 0.0186(9) 0.0295(10) 0.0467(11) 0.0117(8) -0.0040(8) -0.0023(7)
C1B 0.0281(9) 0.0446(11) 0.0190(8) -0.0007(8) 0.0037(7) 0.0002(8)
C1C 0.031(2) 0.0479(19) 0.067(3) 0.001(2) -0.006(2) 0.0132(18)
O1 0.0270(17) 0.0366(18) 0.043(2) 0.0038(17) -0.0006(16) -0.0033(13)
O2 0.0238(12) 0.0264(12) 0.0267(13) 0.0030(9) -0.0019(9) 0.0023(8)
O3 0.0234(10) 0.0267(10) 0.0253(11) 0.0020(8) -0.0017(8) 0.0026(7)
O5 0.0179(12) 0.0284(13) 0.0253(15) -0.0006(12) -0.0009(11) -0.0024(9)
C3 0.044(3) 0.062(3) 0.047(3) -0.011(2) -0.008(2) 0.021(2)
C6 0.026(2) 0.037(2) 0.045(3) 0.001(2) -0.009(2) 0.0116(16)
C10 0.031(2) 0.037(3) 0.029(2) -0.0045(18) -0.0030(16) 0.0036(19)
C7 0.0279(16) 0.036(2) 0.0305(17) -0.0040(14) -0.0060(11) 0.0009(14)

loop_
_atom_type_symbol
_atom_type_description
_atom_type_scat_dispersion_real
_atom_type_scat_dispersion_imag
_atom_type_scat_source
C C 0.0181 0.0091 'International Tables Vol C Tables 4.2.6.8 and 6.1.1.4'
H H 0.0000 0.0000 'International Tables Vol C Tables 4.2.6.8 and 6.1.1.4'
F F 0.0727 0.0534 'International Tables Vol C Tables 4.2.6.8 and 6.1.1.4'
N N 0.0311 0.0180 'International Tables Vol C Tables 4.2.6.8 and 6.1.1.4'
O O 0.0492 0.0322 'International Tables Vol C Tables 4.2.6.8 and 6.1.1.4'
P P 0.2955 0.4335 'International Tables Vol C Tables 4.2.6.8 and 6.1.1.4'

loop_
_geom_angle_atom_site_label_1
_geom_angle_atom_site_label_2
_geom_angle_atom_site_label_3
_geom_angle
O4 P1 O7 114.28(7)
O4 P1 O8 115.79(7)
O7 P1 O8 102.65(6)
O4 P1 C14 112.76(7)
O7 P1 C14 109.88(7)
O8 P1 C14 100.19(7)
C12 O7 P1 123.18(11)
C18 O8 P1 119.37(10)
C11 N9 C16 124.73(14)
C11 N9 H9 117.6
C16 N9 H9 117.6
N9 C11 C15 123.87(15)
N9 C11 C24 118.21(15)
C15 C11 C24 117.92(15)
O7 C12 C7 110.0(2)
O7 C12 C10 105.5(3)
C7 C12 C10 21.4(3)
O7 C12 H12C 110.7
C7 C12 H12C 89.9
C10 C12 H12C 110.7
O7 C12 H12D 110.7
C7 C12 H12D 124.7
C10 C12 H12D 110.7
H12C C12 H12D 108.8
O7 C12 H12A 101(2)
C7 C12 H12A 111(2)
C10 C12 H12A 132(2)
H12C C12 H12A 21.5
H12D C12 H12A 95.7
O7 C12 H12B 109(2)
C7 C12 H12B 113(2)
C10 C12 H12B 96(2)
H12C C12 H12B 123.3
H12D C12 H12B 16.7
H12A C12 H12B 112(3)
C1A C13 C14 113.08(14)
C1A C13 H13A 109.0
C14 C13 H13A 109.0
C1A C13 H13B 109.0
C14 C13 H13B 109.0
H13A C13 H13B 107.8
C13 C14 C16 116.66(13)
C13 C14 P1 111.47(11)
C16 C14 P1 107.86(11)
C13 C14 H14 106.8
C16 C14 H14 106.8
P1 C14 H14 106.8
C17 C15 C11 120.10(16)
C17 C15 H15 119.9
C11 C15 H15 119.9
N9 C16 C1B 112.66(14)
N9 C16 C14 111.53(13)
C1B C16 C14 111.41(14)
N9 C16 H16 107.0
C1B C16 H16 107.0
C14 C16 H16 107.0
C22 C17 C15 122.16(16)
C22 C17 H17 118.9
C15 C17 H17 118.9
O8 C18 C23 107.93(14)
O8 C18 H18A 110.1
C23 C18 H18A 110.1
O8 C18 H18B 110.1
C23 C18 H18B 110.1
H18A C18 H18B 108.4
C24 C19 C22 121.47(16)
C24 C19 H19 119.3
C22 C19 H19 119.3
C22 C21 H21A 109.5
C22 C21 H21B 109.5
H21A C21 H21B 109.5
C22 C21 H21C 109.5
H21A C21 H21C 109.5
H21B C21 H21C 109.5
C17 C22 C19 117.34(16)
C17 C22 C21 121.53(17)
C19 C22 C21 121.12(17)
C18 C23 H23A 109.5
C18 C23 H23B 109.5
H23A C23 H23B 109.5
C18 C23 H23C 109.5
H23A C23 H23C 109.5
H23B C23 H23C 109.5
C19 C24 C11 121.00(16)
C19 C24 H24 119.5
C11 C24 H24 119.5
C1C C29 H29A 109.5
C1C C29 H29B 109.5
H29A C29 H29B 109.5
C1C C29 H29C 109.5
H29A C29 H29C 109.5
H29B C29 H29C 109.5
O1 C1A O5 22.9(2)
O1 C1A O2 125.9(4)
O5 C1A O2 120.3(3)
O1 C1A O3 120.6(3)
O5 C1A O3 124.7(3)
O2 C1A O3 20.80(17)
O1 C1A C13 123.7(3)
O5 C1A C13 126.1(2)
O2 C1A C13 110.0(2)
O3 C1A C13 109.16(19)
F2 C1B F3 107.34(16)
F2 C1B F5 106.48(16)
F3 C1B F5 106.43(16)
F2 C1B C16 113.36(16)
F3 C1B C16 111.40(15)
F5 C1B C16 111.44(15)
O3 C1C C29 110.4(4)
O3 C1C H1CA 109.6
C29 C1C H1CA 109.6
O3 C1C H1CB 109.6
C29 C1C H1CB 109.6
H1CA C1C H1CB 108.1
C1A O2 C6 115.7(4)
C1A O3 C1C 116.8(3)
O2 C6 C3 111.5(5)
O2 C6 H6A 109.3
C3 C6 H6A 109.3
O2 C6 H6B 109.3
C3 C6 H6B 109.3
H6A C6 H6B 108.0
C12 C10 H10A 109.5
C12 C10 H10B 109.5
H10A C10 H10B 109.5
C12 C10 H10C 109.5
H10A C10 H10C 109.5
H10B C10 H10C 109.5
C12 C7 H7A 109.5
C12 C7 H7B 109.5
C12 C7 H7C 109.5

loop_
_geom_bond_atom_site_label_1
_geom_bond_atom_site_label_2
_geom_bond_distance
P1 O4 1.4718(12)
P1 O7 1.5736(12)
P1 O8 1.5765(11)
P1 C14 1.8107(16)
F2 C1B 1.338(3)
F3 C1B 1.338(2)
F5 C1B 1.346(2)
O7 C12 1.459(2)
O8 C18 1.4614(19)
N9 C11 1.393(2)
N9 C16 1.437(2)
N9 H9 0.8800
C11 C15 1.398(2)
C11 C24 1.404(2)
C12 C7 1.495(4)
C12 C10 1.543(6)
C12 H12C 0.9900
C12 H12D 0.9900
C12 H12A 1.03(4)
C12 H12B 0.97(4)
C13 C1A 1.499(2)
C13 C14 1.535(2)
C13 H13A 0.9900
C13 H13B 0.9900
C14 C16 1.547(2)
C14 H14 1.0000
C15 C17 1.394(2)
C15 H15 0.9500
C16 C1B 1.526(2)
C16 H16 1.0000
C17 C22 1.388(3)
C17 H17 0.9500
C18 C23 1.497(2)
C18 H18A 0.9900
C18 H18B 0.9900
C19 C24 1.384(2)
C19 C22 1.394(3)
C19 H19 0.9500
C21 C22 1.512(2)
C21 H21A 0.9800
C21 H21B 0.9800
C21 H21C 0.9800
C23 H23A 0.9800
C23 H23B 0.9800
C23 H23C 0.9800
C24 H24 0.9500
C29 C1C 1.450(5)
C29 H29A 0.9800
C29 H29B 0.9800
C29 H29C 0.9800
C1A O1 1.205(5)
C1A O5 1.227(4)
C1A O2 1.346(4)
C1A O3 1.384(3)
C1C O3 1.439(5)
C1C H1CA 0.9900
C1C H1CB 0.9900
O2 C6 1.441(5)
C3 C6 1.451(6)
C3 H3A 0.9800
C3 H3B 0.9800
C3 H3C 0.9800
C6 H6A 0.9900
C6 H6B 0.9900
C10 H10A 0.9800
C10 H10B 0.9800
C10 H10C 0.9800
C7 H7A 0.9800
C7 H7B 0.9800
C7 H7C 0.9800

loop_
_geom_torsion_atom_site_label_1
_geom_torsion_atom_site_label_2
_geom_torsion_atom_site_label_3
_geom_torsion_atom_site_label_4
_geom_torsion
O4 P1 O7 C12 20.59(15)
O8 P1 O7 C12 146.77(13)
C14 P1 O7 C12 -107.32(13)
O4 P1 O8 C18 63.93(14)
O7 P1 O8 C18 -61.27(13)
C14 P1 O8 C18 -174.50(13)
C16 N9 C11 C15 1.4(3)
C16 N9 C11 C24 -178.11(15)
P1 O7 C12 C7 -123.4(4)
P1 O7 C12 C10 -101.5(5)
C1A C13 C14 C16 102.05(17)
C1A C13 C14 P1 -133.46(14)
O4 P1 C14 C13 -168.65(10)
O7 P1 C14 C13 -39.91(12)
O8 P1 C14 C13 67.65(12)
O4 P1 C14 C16 -39.36(13)
O7 P1 C14 C16 89.39(11)
O8 P1 C14 C16 -163.06(11)
N9 C11 C15 C17 -179.45(16)
C24 C11 C15 C17 0.0(2)
C11 N9 C16 C1B -88.3(2)
C11 N9 C16 C14 145.57(15)
C13 C14 C16 N9 61.52(18)
P1 C14 C16 N9 -64.79(15)
C13 C14 C16 C1B -65.32(19)
P1 C14 C16 C1B 168.37(12)
C11 C15 C17 C22 -0.6(3)
P1 O8 C18 C23 -163.92(12)
C15 C17 C22 C19 0.6(3)
C15 C17 C22 C21 -179.34(17)
C24 C19 C22 C17 -0.1(3)
C24 C19 C22 C21 179.86(17)
C22 C19 C24 C11 -0.5(3)
N9 C11 C24 C19 179.99(15)
C15 C11 C24 C19 0.5(2)
C14 C13 C1A O1 30.6(4)
C14 C13 C1A O5 2.7(4)
C14 C13 C1A O2 -155.8(3)
C14 C13 C1A O3 -177.8(2)
N9 C16 C1B F2 -63.0(2)
C14 C16 C1B F2 63.22(19)
N9 C16 C1B F3 175.81(15)
C14 C16 C1B F3 -58.0(2)
N9 C16 C1B F5 57.1(2)
C14 C16 C1B F5 -176.67(15)
O1 C1A O2 C6 -2.9(6)
O5 C1A O2 C6 23.7(5)
O3 C1A O2 C6 -84.9(7)
C13 C1A O2 C6 -176.4(3)
O1 C1A O3 C1C -16.3(6)
O5 C1A O3 C1C 10.6(5)
O2 C1A O3 C1C 95.1(8)
C13 C1A O3 C1C -168.9(4)
C29 C1C O3 C1A -166.7(4)
C1A O2 C6 C3 73.5(6)
